data_4319096
loop_
_publ_author_name
'Olga S. Finikova'
'Andrei V. Cheprakov'
'Patrick J. Carroll'
'Sergio Dalosto'
'Sergei A. Vinogradov'

_publ_contact_author 'Sergei Vinogradov'
_publ_contact_author_email vinograd@mail.med.upenn.edu
_publ_section_title
;
 Influence of Nonplanarity and Extended Conjugation on Porphyrin Basicity
;
_journal_name_full 'Inorganic Chemistry'
_journal_page_first 6944
_journal_page_last 6946
_journal_paper_doi 10.1021/ic0260522
_journal_volume 41
_journal_year 2002
_chemical_formula_sum 'C88 H112 Cl2 N4 O12'
_chemical_formula_weight 1488.72
_chemical_name_common tetra(4-methoxycarbonylphenyl)tetracyclohexanoporphyrin
_space_group_IT_number 114
_symmetry_cell_setting tetragonal
_symmetry_Int_Tables_number 114
_symmetry_space_group_name_Hall 'P -4 2n'
_symmetry_space_group_name_H-M 'P -4 21 c'
_atom_sites_solution_hydrogens geom
_atom_sites_solution_primary direct
_atom_sites_solution_secondary difmap
_audit_creation_method SHELXL
_cell_angle_alpha 90.00
_cell_angle_beta 90.00
_cell_angle_gamma 90.00
_cell_formula_units_Z 2
_cell_length_a 19.5732(4)
_cell_length_b 19.5732(4)
_cell_length_c 10.8225(2)
_cell_measurement_temperature 200(2)
_cell_volume 4146.21(14)
_computing_structure_refinement 'SHELXL-93 (Sheldrick, 1993)'
_computing_structure_solution 'SIR92 (Altomare, 1993)'
_diffrn_ambient_temperature 200(2)
_diffrn_measurement_device 'image plate area detector'
_diffrn_measurement_device_type 'Rigaku R-AXIS IIc'
_diffrn_measurement_method 'phi oscillations'
_diffrn_radiation_monochromator graphite
_diffrn_radiation_source 'rotating anode'
_diffrn_radiation_type MoK\a
_diffrn_radiation_wavelength 0.71069
_diffrn_reflns_av_R_equivalents 0.0491
_diffrn_reflns_av_sigmaI/netI 0.0242
_diffrn_reflns_limit_h_max 23
_diffrn_reflns_limit_h_min -22
_diffrn_reflns_limit_k_max 23
_diffrn_reflns_limit_k_min -23
_diffrn_reflns_limit_l_max 13
_diffrn_reflns_limit_l_min -13
_diffrn_reflns_number 24172
_diffrn_reflns_theta_max 25.35
_diffrn_reflns_theta_min 2.81
_exptl_absorpt_coefficient_mu 0.140
_exptl_absorpt_correction_type none
_exptl_crystal_colour 'dark green'
_exptl_crystal_density_diffrn 1.192
_exptl_crystal_F_000 1596
_exptl_crystal_preparation CHCl3/tBuOMe
_exptl_crystal_size_max 0.32
_exptl_crystal_size_mid 0.26
_exptl_crystal_size_min 0.12
_refine_diff_density_max 0.194
_refine_diff_density_min -0.244
_refine_diff_density_rms 0.046
_refine_ls_abs_structure_details 'Flack H D (1983), Acta Cryst. A39, 876-881'
_refine_ls_abs_structure_Flack 0.53(15)
_refine_ls_extinction_coef 0.0053(8)
_refine_ls_extinction_expression Fc^*^=kFc[1+0.001xFc^2^\l^3^/sin(2\q)]^-1/4^
_refine_ls_extinction_method SHELXL
_refine_ls_goodness_of_fit_all 1.168
_refine_ls_goodness_of_fit_obs 1.179
_refine_ls_matrix_type full
_refine_ls_number_parameters 293
_refine_ls_number_reflns 3779
_refine_ls_number_restraints 0
_refine_ls_restrained_S_all 1.168
_refine_ls_restrained_S_obs 1.179
_refine_ls_R_factor_all 0.0699
_refine_ls_R_factor_obs 0.0659
_refine_ls_shift/esd_max 0.003
_refine_ls_shift/esd_mean 0.000
_refine_ls_structure_factor_coef Fsqd
_refine_ls_weighting_details 'w=1/[\s^2^(Fo^2^)+(0.0620P)^2^+2.6026P] where P=(Fo^2^+2Fc^2^)/3'
_refine_ls_weighting_scheme calc
_refine_ls_wR_factor_all 0.1526
_refine_ls_wR_factor_obs 0.1503
_reflns_number_observed 3607
_reflns_number_total 3779
_reflns_observed_criterion >2sigma(I)
_cod_data_source_file ic0260522_s2_1.cif
_cod_data_source_block Compound_3a
_cod_depositor_comments
;
The following automatic conversions were performed:

'_refine_ls_weighting_scheme' value 'calc
w=1/[\s^2^(Fo^2^)+(0.0620P)^2^+2.6026P] where P=(Fo^2^+2Fc^2^)/3' was
changed to 'calc'. New tag '_refine_ls_weighting_details' was
created. The value of the new tag was set to
'w=1/[\s^2^(Fo^2^)+(0.0620P)^2^+2.6026P] where P=(Fo^2^+2Fc^2^)/3'.

Automatic conversion script
Id: cif_fix_values 3143 2015-03-26 13:38:13Z robertas 
;
_cod_original_sg_symbol_H-M 'P -4 21 c '
_cod_database_code 4319096

loop_
_symmetry_equiv_pos_as_xyz
'x, y, z'
'-x+1/2, y+1/2, -z+1/2'
'-x, -y, z'
'x+1/2, -y+1/2, -z+1/2'
'-y, x, -z'
'y+1/2, x+1/2, z+1/2'
'y, -x, -z'
'-y+1/2, -x+1/2, z+1/2'

loop_
_atom_site_aniso_label
_atom_site_aniso_U_11
_atom_site_aniso_U_22
_atom_site_aniso_U_33
_atom_site_aniso_U_23
_atom_site_aniso_U_13
_atom_site_aniso_U_12
N1 0.0281(11) 0.0266(11) 0.0437(13) 0.0014(15) -0.0011(11) -0.0010(11)
C1 0.0229(14) 0.0306(15) 0.042(2) -0.0015(13) 0.0020(13) -0.0022(11)
C2 0.0257(15) 0.032(2) 0.041(2) -0.0012(14) 0.0005(14) -0.0031(12)
C3 0.029(2) 0.032(2) 0.041(2) 0.0056(14) -0.0025(14) 0.0007(12)
C4 0.0295(14) 0.0276(14) 0.039(2) -0.0010(13) -0.0010(14) 0.0013(11)
C5 0.0286(14) 0.0255(14) 0.044(2) 0.0007(15) 0.001(2) 0.0020(11)
C6 0.036(2) 0.037(2) 0.055(2) -0.001(2) -0.010(2) -0.002(2)
C7 0.051(2) 0.044(2) 0.059(2) -0.001(2) -0.016(2) 0.003(2)
C8 0.046(2) 0.046(2) 0.062(2) 0.002(2) -0.022(2) 0.002(2)
C9 0.040(2) 0.038(2) 0.057(2) 0.003(2) -0.014(2) 0.005(2)
C10 0.0285(14) 0.0299(14) 0.044(2) -0.0002(15) -0.0013(15) 0.0014(11)
C11 0.037(2) 0.035(2) 0.052(2) 0.007(2) 0.006(2) 0.0060(14)
C12 0.039(2) 0.043(2) 0.050(2) 0.004(2) 0.008(2) 0.0059(14)
C13 0.033(2) 0.037(2) 0.051(2) 0.001(2) -0.002(2) 0.0033(13)
C14 0.042(2) 0.035(2) 0.053(2) 0.010(2) 0.000(2) 0.0023(14)
C15 0.030(2) 0.039(2) 0.052(2) 0.006(2) 0.004(2) 0.0027(14)
C16 0.039(2) 0.039(2) 0.066(2) 0.003(2) -0.006(2) 0.0061(14)
C17 0.046(2) 0.051(2) 0.127(4) 0.021(3) -0.002(3) 0.017(2)
O1 0.043(2) 0.061(2) 0.096(2) 0.016(2) 0.016(2) 0.0164(13)
O2 0.0426(14) 0.0401(14) 0.097(2) 0.0158(15) -0.001(2) 0.0135(11)
Cl 0.0493(7) 0.0422(6) 0.0437(5) 0.000 0.000 -0.0051(7)
C18 0.071(3) 0.063(3) 0.090(3) 0.005(3) 0.003(3) -0.010(3)
C19 0.078(4) 0.076(4) 0.124(5) -0.006(4) 0.000(4) 0.009(3)
C20 0.117(5) 0.140(6) 0.125(5) -0.010(6) -0.029(4) -0.001(5)
C21 0.130(6) 0.070(4) 0.120(5) -0.006(4) 0.033(5) -0.024(4)
C22 0.086(4) 0.134(6) 0.079(4) -0.012(4) -0.004(3) 0.012(4)
O3 0.089(2) 0.086(2) 0.076(2) 0.003(2) 0.003(2) -0.004(2)

loop_
_atom_site_label
_atom_site_type_symbol
_atom_site_fract_x
_atom_site_fract_y
_atom_site_fract_z
_atom_site_U_iso_or_equiv
_atom_site_thermal_displace_type
_atom_site_occupancy
_atom_site_calc_flag
_atom_site_refinement_flags
_atom_site_disorder_group
N1 N 0.39043(11) 0.49700(13) 0.5085(2) 0.0328(5) Uani 1 d . .
C1 C 0.35781(14) 0.4389(2) 0.4676(3) 0.0319(7) Uani 1 d . .
C2 C 0.2983(2) 0.4607(2) 0.4001(3) 0.0329(7) Uani 1 d . .
C3 C 0.2943(2) 0.5301(2) 0.4067(3) 0.0340(7) Uani 1 d . .
C4 C 0.35327(15) 0.55362(15) 0.4761(3) 0.0319(7) Uani 1 d . .
C5 C 0.37189(15) 0.62064(14) 0.5061(4) 0.0326(6) Uani 1 d . .
C6 C 0.2515(2) 0.4181(2) 0.3216(4) 0.0426(9) Uani 1 d . .
C7 C 0.2179(2) 0.4626(2) 0.2224(4) 0.0513(9) Uani 1 d . .
C8 C 0.1885(2) 0.5264(2) 0.2784(4) 0.0514(9) Uani 1 d . .
C9 C 0.2427(2) 0.5720(2) 0.3372(4) 0.0448(9) Uani 1 d . .
C10 C 0.31723(14) 0.67334(15) 0.5108(4) 0.0341(7) Uani 1 d . .
C11 C 0.2602(2) 0.6645(2) 0.5850(4) 0.0412(8) Uani 1 d . .
C12 C 0.2078(2) 0.7120(2) 0.5846(4) 0.0439(8) Uani 1 d . .
C13 C 0.2121(2) 0.7698(2) 0.5101(4) 0.0405(8) Uani 1 d . .
C14 C 0.2698(2) 0.7796(2) 0.4375(4) 0.0432(8) Uani 1 d . .
C15 C 0.3221(2) 0.7317(2) 0.4374(4) 0.0402(8) Uani 1 d . .
C16 C 0.1532(2) 0.8185(2) 0.5098(4) 0.0478(9) Uani 1 d . .
C17 C 0.1120(2) 0.9259(2) 0.4434(6) 0.0747(15) Uani 1 d . .
O1 O 0.09888(13) 0.80626(15) 0.5557(3) 0.0665(9) Uani 1 d . .
O2 O 0.16700(13) 0.87571(13) 0.4502(3) 0.0600(8) Uani 1 d . .
Cl Cl 0.5000 0.5000 0.27836(10) 0.0451(3) Uani 1 d S .
C18 C 0.1692(3) 0.4928(3) 0.7767(5) 0.0749(12) Uani 1 d . .
C19 C 0.1609(3) 0.5523(3) 0.8612(7) 0.093(2) Uani 1 d . .
C20 C 0.1214(4) 0.4971(5) 0.6670(7) 0.128(2) Uani 1 d . .
C21 C 0.1610(4) 0.4266(3) 0.8460(8) 0.107(2) Uani 1 d . .
C22 C 0.2910(3) 0.4858(4) 0.7915(5) 0.100(2) Uani 1 d . .
O3 O 0.2346(2) 0.4942(2) 0.7165(3) 0.0838(9) Uani 1 d . .
H1 H 0.4265(20) 0.4982(22) 0.5691(34) 0.059(10) Uiso 1 d . .
H6A H 0.2778(22) 0.3833(24) 0.2830(42) 0.062(13) Uiso 1 d . .
H6B H 0.2186(30) 0.3992(30) 0.3844(64) 0.108(21) Uiso 1 d . .
H7A H 0.2590(22) 0.4807(21) 0.1657(39) 0.061(12) Uiso 1 d . .
H7B H 0.1805(22) 0.4398(22) 0.1684(44) 0.060(12) Uiso 1 d . .
H8A H 0.1643(19) 0.5524(20) 0.2174(39) 0.046(10) Uiso 1 d . .
H8B H 0.1567(23) 0.5067(25) 0.3423(40) 0.067(12) Uiso 1 d . .
H9A H 0.2660(21) 0.5910(21) 0.2685(43) 0.055(12) Uiso 1 d . .
H9B H 0.2210(17) 0.6099(18) 0.3830(35) 0.035(9) Uiso 1 d . .
H11 H 0.2574(22) 0.6295(23) 0.6415(44) 0.065(13) Uiso 1 d . .
H12 H 0.1672(26) 0.7039(25) 0.6230(52) 0.086(16) Uiso 1 d . .
H14 H 0.2749(25) 0.8202(26) 0.3711(53) 0.088(16) Uiso 1 d . .
H15 H 0.3618(17) 0.7360(15) 0.3938(30) 0.024(8) Uiso 1 d . .
H17A H 0.1294 0.9683 0.4121 0.063 Uiso 1 d . .
H17B H 0.0929 0.9329 0.5240 0.063 Uiso 1 d . .
H17C H 0.0768 0.9093 0.3886 0.063 Uiso 1 d . .
H19A H 0.1168 0.5518 0.8980 0.063 Uiso 1 d . .
H19B H 0.1663 0.5942 0.8139 0.063 Uiso 1 d . .
H19C H 0.1956 0.5509 0.9237 0.063 Uiso 1 d . .
H20A H 0.1306 0.5384 0.6200 0.063 Uiso 1 d . .
H20B H 0.0743 0.4992 0.6946 0.063 Uiso 1 d . .
H20C H 0.1267 0.4585 0.6133 0.063 Uiso 1 d . .
H21A H 0.1663 0.3885 0.7912 0.063 Uiso 1 d . .
H21B H 0.1167 0.4248 0.8842 0.063 Uiso 1 d . .
H21C H 0.1956 0.4239 0.9099 0.063 Uiso 1 d . .
H22A H 0.2926 0.5210 0.8537 0.063 Uiso 1 d . .
H22B H 0.3324 0.4878 0.7433 0.063 Uiso 1 d . .
H22C H 0.2890 0.4419 0.8324 0.063 Uiso 1 d . .

loop_
_atom_type_symbol
_atom_type_description
_atom_type_scat_dispersion_real
_atom_type_scat_dispersion_imag
_atom_type_scat_source
C C 0.0033 0.0016 'International Tables Vol C Tables 4.2.6.8 and 6.1.1.4'
H H 0.0000 0.0000 'International Tables Vol C Tables 4.2.6.8 and 6.1.1.4'
N N 0.0061 0.0033 'International Tables Vol C Tables 4.2.6.8 and 6.1.1.4'
O O 0.0106 0.0060 'International Tables Vol C Tables 4.2.6.8 and 6.1.1.4'
Cl Cl 0.1484 0.1585 'International Tables Vol C Tables 4.2.6.8 and 6.1.1.4'

loop_
_geom_angle_atom_site_label_1
_geom_angle_atom_site_label_2
_geom_angle_atom_site_label_3
_geom_angle
_geom_angle_site_symmetry_1
_geom_angle_site_symmetry_3
_geom_angle_publ_flag
C4 N1 C1 109.8(2) . . ?
C4 N1 H1 122.8(26) . . ?
C1 N1 H1 125.4(26) . . ?
N1 C1 C5 124.5(3) . 5_656 ?
N1 C1 C2 107.1(3) . . ?
C5 C1 C2 128.4(3) 5_656 . ?
C3 C2 C1 108.4(3) . . ?
C3 C2 C6 123.2(3) . . ?
C1 C2 C6 128.0(3) . . ?
C2 C3 C4 107.3(3) . . ?
C2 C3 C9 123.8(3) . . ?
C4 C3 C9 128.4(3) . . ?
N1 C4 C5 124.1(3) . . ?
N1 C4 C3 107.3(3) . . ?
C5 C4 C3 128.6(3) . . ?
C4 C5 C1 124.8(2) . 7_566 ?
C4 C5 C10 118.1(3) . . ?
C1 C5 C10 117.1(3) 7_566 . ?
C2 C6 C7 110.1(3) . . ?
C2 C6 H6A 108.4(27) . . ?
C7 C6 H6A 109.4(27) . . ?
C2 C6 H6B 102.3(36) . . ?
C7 C6 H6B 114.1(36) . . ?
H6A C6 H6B 112.2(43) . . ?
C8 C7 C6 110.8(4) . . ?
C8 C7 H7A 104.1(22) . . ?
C6 C7 H7A 105.5(22) . . ?
C8 C7 H7B 108.4(23) . . ?
C6 C7 H7B 116.9(24) . . ?
H7A C7 H7B 110.5(33) . . ?
C7 C8 C9 112.8(3) . . ?
C7 C8 H8A 110.6(24) . . ?
C9 C8 H8A 108.7(23) . . ?
C7 C8 H8B 101.3(28) . . ?
C9 C8 H8B 111.5(25) . . ?
H8A C8 H8B 111.9(35) . . ?
C3 C9 C8 111.0(3) . . ?
C3 C9 H9A 106.5(25) . . ?
C8 C9 H9A 103.7(25) . . ?
C3 C9 H9B 116.5(21) . . ?
C8 C9 H9B 110.5(20) . . ?
H9A C9 H9B 107.7(32) . . ?
C11 C10 C15 119.2(3) . . ?
C11 C10 C5 120.8(3) . . ?
C15 C10 C5 119.9(3) . . ?
C12 C11 C10 120.7(3) . . ?
C12 C11 H11 117.3(27) . . ?
C10 C11 H11 121.7(28) . . ?
C11 C12 C13 120.2(3) . . ?
C11 C12 H12 121.8(31) . . ?
C13 C12 H12 117.4(32) . . ?
C14 C13 C12 119.4(3) . . ?
C14 C13 C16 122.5(3) . . ?
C12 C13 C16 118.1(3) . . ?
C13 C14 C15 120.4(3) . . ?
C13 C14 H14 123.8(26) . . ?
C15 C14 H14 115.5(26) . . ?
C14 C15 C10 120.1(3) . . ?
C14 C15 H15 124.4(20) . . ?
C10 C15 H15 115.5(20) . . ?
O1 C16 O2 123.6(3) . . ?
O1 C16 C13 123.8(3) . . ?
O2 C16 C13 112.6(3) . . ?
O2 C17 H17A 109.8(4) . . ?
O2 C17 H17B 109.8(4) . . ?
H17A C17 H17B 109.7(5) . . ?
O2 C17 H17C 109.3(4) . . ?
H17A C17 H17C 109.1(5) . . ?
H17B C17 H17C 109.1(4) . . ?
C16 O2 C17 116.5(3) . . ?
O3 C18 C19 111.1(4) . . ?
O3 C18 C21 109.8(5) . . ?
C19 C18 C21 110.8(5) . . ?
O3 C18 C20 101.2(5) . . ?
C19 C18 C20 111.7(5) . . ?
C21 C18 C20 111.9(6) . . ?
C18 C19 H19A 110.3(5) . . ?
C18 C19 H19B 108.9(6) . . ?
H19A C19 H19B 109.2(5) . . ?
C18 C19 H19C 109.4(5) . . ?
H19A C19 H19C 110.3(8) . . ?
H19B C19 H19C 108.6(6) . . ?
C18 C20 H20A 110.1(7) . . ?
C18 C20 H20B 110.4(7) . . ?
H20A C20 H20B 107.5(8) . . ?
C18 C20 H20C 111.4(7) . . ?
H20A C20 H20C 108.5(8) . . ?
H20B C20 H20C 108.8(8) . . ?
C18 C21 H21A 110.5(7) . . ?
C18 C21 H21B 110.0(7) . . ?
H21A C21 H21B 109.7(6) . . ?
C18 C21 H21C 109.1(5) . . ?
H21A C21 H21C 108.8(7) . . ?
H21B C21 H21C 108.7(8) . . ?
O3 C22 H22A 110.5(6) . . ?
O3 C22 H22B 110.4(5) . . ?
H22A C22 H22B 108.8(7) . . ?
O3 C22 H22C 110.0(6) . . ?
H22A C22 H22C 108.5(6) . . ?
H22B C22 H22C 108.5(6) . . ?
C22 O3 C18 116.3(4) . . ?

loop_
_geom_bond_atom_site_label_1
_geom_bond_atom_site_label_2
_geom_bond_distance
_geom_bond_site_symmetry_2
_geom_bond_publ_flag
N1 C4 1.371(4) . ?
N1 C1 1.377(4) . ?
N1 H1 0.96(4) . ?
C1 C5 1.407(4) 5_656 ?
C1 C2 1.440(4) . ?
C2 C3 1.363(4) . ?
C2 C6 1.502(5) . ?
C3 C4 1.452(4) . ?
C3 C9 1.503(5) . ?
C4 C5 1.400(4) . ?
C5 C1 1.407(4) 7_566 ?
C5 C10 1.487(4) . ?
C6 C7 1.531(5) . ?
C6 H6A 0.95(5) . ?
C6 H6B 1.01(6) . ?
C7 C8 1.502(5) . ?
C7 H7A 1.07(4) . ?
C7 H7B 1.04(5) . ?
C8 C9 1.525(5) . ?
C8 H8A 0.96(4) . ?
C8 H8B 1.01(5) . ?
C9 H9A 0.95(5) . ?
C9 H9B 0.99(4) . ?
C10 C11 1.386(5) . ?
C10 C15 1.394(5) . ?
C11 C12 1.386(5) . ?
C11 H11 0.92(5) . ?
C12 C13 1.391(5) . ?
C12 H12 0.91(5) . ?
C13 C14 1.388(5) . ?
C13 C16 1.496(4) . ?
C14 C15 1.390(5) . ?
C14 H14 1.08(5) . ?
C15 H15 0.91(3) . ?
C16 O1 1.198(4) . ?
C16 O2 1.321(4) . ?
C17 O2 1.459(4) . ?
C17 H17A 0.958(5) . ?
C17 H17B 0.959(6) . ?
C17 H17C 0.966(5) . ?
C18 O3 1.436(6) . ?
C18 C19 1.491(8) . ?
C18 C21 1.505(8) . ?
C18 C20 1.513(8) . ?
C19 H19A 0.950(6) . ?
C19 H19B 0.972(7) . ?
C19 H19C 0.959(7) . ?
C20 H20A 0.972(9) . ?
C20 H20B 0.970(8) . ?
C20 H20C 0.959(8) . ?
C21 H21A 0.958(7) . ?
C21 H21B 0.961(7) . ?
C21 H21C 0.970(9) . ?
C22 O3 1.382(7) . ?
C22 H22A 0.963(6) . ?
C22 H22B 0.964(6) . ?
C22 H22C 0.968(7) . ?
